data_7226284
loop_
_publ_author_name
'Sun, Yantao'
'Cui, Zili'
'Chen, Lichuan'
'Lu, Xiaofeng'
'Wu, Yuewei'
'Zhang, Haoli'
'Shao, Xiangfeng'

_publ_section_title
;
 Aryl-Fused Tetrathianaphthalene (TTN): Synthesis, Structures, Properties,
 and Cocrystals with Fullerenes
;
_journal_name_full 'RSC Adv.'
_journal_paper_doi 10.1039/C6RA18945H
_journal_year 2016
_chemical_formula_moiety 'C85 H12 S8'
_chemical_formula_sum 'C85 H12 S8'
_chemical_formula_weight 1289.43
_chemical_name_common (TTN3)(C70)(CS2)
_chemical_name_systematic
;
(TTN3)(C70)(CS2)
;
_chemical_temperature_decomposition 546
_space_group_IT_number 2
_symmetry_cell_setting triclinic
_symmetry_space_group_name_Hall '-P 1'
_symmetry_space_group_name_H-M 'P -1'
_atom_sites_solution_hydrogens geom
_atom_sites_solution_primary direct
_atom_sites_solution_secondary difmap
_audit_creation_method SHELXL-97
_audit_update_record
;
2016-07-13 deposited with the CCDC.
2016-08-15 downloaded from the CCDC.
;
_cell_angle_alpha 86.280(2)
_cell_angle_beta 77.027(3)
_cell_angle_gamma 87.191(2)
_cell_formula_units_Z 2
_cell_length_a 10.0905(3)
_cell_length_b 13.6277(3)
_cell_length_c 18.3146(6)
_cell_measurement_reflns_used 15002
_cell_measurement_temperature 110(2)
_cell_measurement_theta_max 70.6900
_cell_measurement_theta_min 3.9780
_cell_volume 2447.46(12)
_computing_cell_refinement
;
CrysAlisPro, Agilent Technologies,
Version 1.171.36.28 (release 01-02-2013 CrysAlis171 .NET)
(compiled Feb  1 2013,16:14:44)
;
_computing_data_collection
;
CrysAlisPro, Agilent Technologies,
Version 1.171.36.28 (release 01-02-2013 CrysAlis171 .NET)
(compiled Feb  1 2013,16:14:44)
;
_computing_data_reduction
;
CrysAlisPro, Agilent Technologies,
Version 1.171.36.28 (release 01-02-2013 CrysAlis171 .NET)
(compiled Feb  1 2013,16:14:44)
;
_computing_molecular_graphics Ortep3
_computing_publication_material Ortep3
_computing_structure_refinement 'SHELXL-97 (Sheldrick, 1997)'
_computing_structure_solution SIR2004
_diffrn_ambient_temperature 110(2)
_diffrn_detector_area_resol_mean 16.0733
_diffrn_measured_fraction_theta_full 0.994
_diffrn_measured_fraction_theta_max 0.994
_diffrn_measurement_device_type 'SuperNova, Dual, Cu at zero, Eos'
_diffrn_measurement_method '\w scans'
_diffrn_radiation_monochromator mirror
_diffrn_radiation_source 'SuperNova (Cu) X-ray Source'
_diffrn_radiation_type 'Cu K\a'
_diffrn_radiation_wavelength 1.5418
_diffrn_reflns_av_R_equivalents 0.0412
_diffrn_reflns_av_sigmaI/netI 0.0377
_diffrn_reflns_limit_h_max 12
_diffrn_reflns_limit_h_min -12
_diffrn_reflns_limit_k_max 16
_diffrn_reflns_limit_k_min -11
_diffrn_reflns_limit_l_max 22
_diffrn_reflns_limit_l_min -22
_diffrn_reflns_number 24835
_diffrn_reflns_theta_full 70.76
_diffrn_reflns_theta_max 70.76
_diffrn_reflns_theta_min 3.25
_exptl_absorpt_coefficient_mu 3.874
_exptl_absorpt_correction_T_max 1.00000
_exptl_absorpt_correction_T_min 0.51657
_exptl_absorpt_correction_type multi-scan
_exptl_absorpt_process_details
;
CrysAlisPro, Agilent Technologies,
Version 1.171.36.28 (release 01-02-2013 CrysAlis171 .NET)
(compiled Feb  1 2013,16:14:44)
Empirical absorption correction using spherical harmonics,
 implemented in SCALE3 ABSPACK scaling algorithm.
;
_exptl_crystal_colour black
_exptl_crystal_density_diffrn 1.750
_exptl_crystal_density_meas ?
_exptl_crystal_density_method 'not measured'
_exptl_crystal_description block
_exptl_crystal_F_000 1300
_exptl_crystal_size_max 0.42
_exptl_crystal_size_mid 0.35
_exptl_crystal_size_min 0.32
_refine_diff_density_max 0.457
_refine_diff_density_min -0.796
_refine_diff_density_rms 0.106
_refine_ls_extinction_method none
_refine_ls_goodness_of_fit_ref 1.038
_refine_ls_hydrogen_treatment constr
_refine_ls_matrix_type full
_refine_ls_number_parameters 845
_refine_ls_number_reflns 9358
_refine_ls_number_restraints 0
_refine_ls_restrained_S_all 1.038
_refine_ls_R_factor_all 0.0532
_refine_ls_R_factor_gt 0.0516
_refine_ls_shift/su_max 0.001
_refine_ls_shift/su_mean 0.000
_refine_ls_structure_factor_coef Fsqd
_refine_ls_weighting_details 'calc w=1/[\s^2^(Fo^2^)+(0.0956P)^2^+1.6229P] where P=(Fo^2^+2Fc^2^)/3'
_refine_ls_weighting_scheme calc
_refine_ls_wR_factor_gt 0.1380
_refine_ls_wR_factor_ref 0.1400
_reflns_number_gt 8879
_reflns_number_total 9358
_reflns_threshold_expression >2sigma(I)
_cod_data_source_file c6ra18945h2.cif
_cod_data_source_block TTN3_C70_CS2
_cod_depositor_comments
;
The following automatic conversions were performed:

'_chemical_melting_point' tag was changed to
'_chemical_temperature_decomposition' since the value had been '546,
decomposed'. The value '546, decomposed' was changed to '546'.

'_symmetry_cell_setting' value 'Triclinic' changed to 'triclinic'
according to
/usr/data/users/saulius/crontab/automatic-downloads/rss-feeds/RSC/lib/dictionaries/cif_core.dic
dictionary named 'cif_core.dic' version 2.4.2 from 2011-04-26.

'_exptl_crystal_density_meas' value 'not measured' was changed to '?'
- the value is perceived as not measured.

Automatic conversion script
Id: cif_fix_values 4268 2015-11-12 08:31:59Z antanas 
;
_cod_original_sg_symbol_H-M P-1
_cod_database_code 7226284

loop_
_symmetry_equiv_pos_as_xyz
'x, y, z'
'-x, -y, -z'

loop_
_atom_site_label
_atom_site_type_symbol
_atom_site_fract_x
_atom_site_fract_y
_atom_site_fract_z
_atom_site_U_iso_or_equiv
_atom_site_adp_type
_atom_site_occupancy
_atom_site_symmetry_multiplicity
_atom_site_calc_flag
_atom_site_refinement_flags
C1A C 0.1315(2) 0.35425(14) 0.36792(11) 0.0139(4) Uani 1 1 d .
C2A C 0.2368(2) 0.30404(14) 0.32374(11) 0.0122(4) Uani 1 1 d .
C3A C 0.2299(2) 0.30744(14) 0.24660(11) 0.0126(4) Uani 1 1 d .
C4A C 0.1200(2) 0.36086(14) 0.23196(12) 0.0148(4) Uani 1 1 d .
C5A C 0.50832(19) 0.25447(13) 0.28184(11) 0.0112(4) Uani 1 1 d .
C6A C 0.5005(2) 0.25718(13) 0.20927(11) 0.0116(4) Uani 1 1 d .
C7A C 0.8938(2) 0.15729(14) 0.25881(12) 0.0150(4) Uani 1 1 d .
C8A C 0.7809(2) 0.20801(14) 0.24463(11) 0.0124(4) Uani 1 1 d .
C9A C 0.7731(2) 0.21032(14) 0.16751(11) 0.0124(4) Uani 1 1 d .
C10A C 0.8794(2) 0.16132(14) 0.12308(12) 0.0149(4) Uani 1 1 d .
C11A C 0.1034(2) 0.36900(16) 0.45078(12) 0.0195(4) Uani 1 1 d .
H11A H 0.0678 0.3100 0.4781 0.029 Uiso 1 1 calc R
H11B H 0.0381 0.4225 0.4626 0.029 Uiso 1 1 calc R
H11C H 0.1863 0.3839 0.4645 0.029 Uiso 1 1 calc R
C12A C 0.0792(2) 0.38289(16) 0.15851(13) 0.0214(5) Uani 1 1 d .
H12A H 0.1556 0.3701 0.1180 0.032 Uiso 1 1 calc R
H12B H 0.0500 0.4508 0.1548 0.032 Uiso 1 1 calc R
H12C H 0.0060 0.3419 0.1557 0.032 Uiso 1 1 calc R
C13A C 0.9354(2) 0.13603(16) 0.33210(13) 0.0210(4) Uani 1 1 d .
H13A H 1.0047 0.1802 0.3358 0.032 Uiso 1 1 calc R
H13B H 0.9703 0.0694 0.3346 0.032 Uiso 1 1 calc R
H13C H 0.8579 0.1450 0.3727 0.032 Uiso 1 1 calc R
C14A C 0.9027(2) 0.14450(17) 0.04089(12) 0.0208(4) Uani 1 1 d .
H14A H 0.8180 0.1302 0.0289 0.031 Uiso 1 1 calc R
H14B H 0.9662 0.0900 0.0290 0.031 Uiso 1 1 calc R
H14C H 0.9387 0.2025 0.0122 0.031 Uiso 1 1 calc R
S1A S 0.02148(5) 0.40404(4) 0.31423(3) 0.01610(13) Uani 1 1 d .
S2A S 0.36667(5) 0.23726(3) 0.35766(3) 0.01316(13) Uani 1 1 d .
S3A S 0.34904(5) 0.24442(3) 0.17846(3) 0.01365(13) Uani 1 1 d .
S4A S 0.65895(5) 0.26715(3) 0.31359(3) 0.01455(13) Uani 1 1 d .
S5A S 0.64101(5) 0.27338(3) 0.13294(3) 0.01388(13) Uani 1 1 d .
S6A S 0.99251(5) 0.11520(4) 0.17606(3) 0.01716(13) Uani 1 1 d .
C1B C 0.4842(3) 0.1558(2) 0.96697(12) 0.0359(6) Uani 1 1 d .
C2B C 0.6235(3) 0.1858(2) 0.94216(13) 0.0347(6) Uani 1 1 d .
C3B C 0.6239(3) 0.2922(2) 0.93692(14) 0.0360(6) Uani 1 1 d .
C4B C 0.4831(3) 0.3286(2) 0.95829(14) 0.0385(7) Uani 1 1 d .
C5B C 0.3976(3) 0.2442(3) 0.97696(13) 0.0390(7) Uani 1 1 d .
C6B C 0.4422(3) 0.0748(2) 0.93734(13) 0.0335(6) Uani 1 1 d .
C7B C 0.5362(3) 0.01992(18) 0.88172(14) 0.0288(5) Uani 1 1 d .
C8B C 0.4649(3) -0.01087(16) 0.82746(14) 0.0265(5) Uani 1 1 d .
C9B C 0.3272(2) 0.02490(17) 0.84824(14) 0.0268(5) Uani 1 1 d .
C10B C 0.3121(3) 0.0781(2) 0.91570(13) 0.0318(6) Uani 1 1 d .
C11B C 0.7143(3) 0.1323(2) 0.88937(13) 0.0291(5) Uani 1 1 d .
C12B C 0.8073(2) 0.1832(2) 0.82925(13) 0.0255(5) Uani 1 1 d .
C13B C 0.8208(2) 0.12943(17) 0.76213(13) 0.0210(5) Uani 1 1 d .
C14B C 0.7364(2) 0.04662(16) 0.77990(13) 0.0222(5) Uani 1 1 d .
C15B C 0.6695(2) 0.04807(18) 0.85860(13) 0.0265(5) Uani 1 1 d .
C16B C 0.7133(3) 0.3408(2) 0.87876(15) 0.0339(6) Uani 1 1 d .
C17B C 0.8073(2) 0.2848(2) 0.82377(15) 0.0288(5) Uani 1 1 d .
C18B C 0.8199(2) 0.33693(19) 0.75159(16) 0.0285(5) Uani 1 1 d .
C19B C 0.7347(2) 0.42417(18) 0.76085(17) 0.0322(6) Uani 1 1 d .
C20B C 0.6687(3) 0.42726(19) 0.83886(17) 0.0356(6) Uani 1 1 d .
C21B C 0.4407(3) 0.4119(2) 0.92008(16) 0.0387(7) Uani 1 1 d .
C22B C 0.5346(3) 0.46170(19) 0.85951(18) 0.0370(7) Uani 1 1 d .
C23B C 0.4623(3) 0.49472(17) 0.80138(19) 0.0373(7) Uani 1 1 d .
C24B C 0.3247(3) 0.46537(18) 0.82644(17) 0.0336(6) Uani 1 1 d .
C25B C 0.3104(3) 0.4134(2) 0.89859(16) 0.0359(7) Uani 1 1 d .
C26B C 0.2725(3) 0.2463(2) 0.95673(12) 0.0348(6) Uani 1 1 d .
C27B C 0.2293(3) 0.3327(2) 0.91655(14) 0.0330(6) Uani 1 1 d .
C28B C 0.1575(2) 0.30115(19) 0.86241(13) 0.0252(5) Uani 1 1 d .
C29B C 0.1580(2) 0.19634(19) 0.86767(13) 0.0246(5) Uani 1 1 d .
C30B C 0.2299(2) 0.1622(2) 0.92525(12) 0.0310(6) Uani 1 1 d .
C31B C 0.5615(3) 0.2904(2) 0.51339(12) 0.0333(6) Uani 1 1 d .
C32B C 0.4218(3) 0.3272(2) 0.53489(12) 0.0300(6) Uani 1 1 d .
C33B C 0.3359(2) 0.24303(19) 0.55352(12) 0.0262(5) Uani 1 1 d .
C34B C 0.4226(2) 0.1548(2) 0.54369(12) 0.0267(5) Uani 1 1 d .
C35B C 0.5620(3) 0.1844(2) 0.51885(12) 0.0303(6) Uani 1 1 d .
C36B C 0.6634(3) 0.3399(2) 0.53471(13) 0.0343(6) Uani 1 1 d .
C37B C 0.6306(3) 0.4251(2) 0.57807(16) 0.0365(7) Uani 1 1 d .
C38B C 0.7167(3) 0.42369(18) 0.63198(16) 0.0328(6) Uani 1 1 d .
C39B C 0.8021(2) 0.3364(2) 0.62217(15) 0.0307(6) Uani 1 1 d .
C40B C 0.7695(2) 0.2844(2) 0.56307(13) 0.0314(6) Uani 1 1 d .
C41B C 0.3904(3) 0.41011(19) 0.57600(14) 0.0315(6) Uani 1 1 d .
C42B C 0.2726(2) 0.41315(17) 0.63838(15) 0.0275(5) Uani 1 1 d .
C43B C 0.3057(3) 0.46488(16) 0.69776(16) 0.0293(6) Uani 1 1 d .
C44B C 0.4441(3) 0.49417(16) 0.67274(18) 0.0340(6) Uani 1 1 d .
C45B C 0.4962(3) 0.46046(18) 0.59885(16) 0.0349(6) Uani 1 1 d .
C46B C 0.2227(2) 0.24650(17) 0.61275(12) 0.0218(5) Uani 1 1 d .
C47B C 0.1921(2) 0.16219(17) 0.66464(13) 0.0205(4) Uani 1 1 d .
C48B C 0.14032(19) 0.19686(16) 0.73871(13) 0.0190(4) Uani 1 1 d .
C49B C 0.13980(19) 0.30146(17) 0.73367(13) 0.0198(4) Uani 1 1 d .
C50B C 0.1909(2) 0.33280(17) 0.65589(13) 0.0225(5) Uani 1 1 d .
C51B C 0.3919(2) 0.07389(18) 0.59354(13) 0.0250(5) Uani 1 1 d .
C52B C 0.2745(2) 0.07780(16) 0.65542(13) 0.0220(5) Uani 1 1 d .
C53B C 0.3082(2) 0.02514(15) 0.71994(14) 0.0224(5) Uani 1 1 d .
C54B C 0.4466(2) -0.01083(15) 0.69894(14) 0.0235(5) Uani 1 1 d .
C55B C 0.4987(3) 0.01968(17) 0.62134(14) 0.0256(5) Uani 1 1 d .
C56B C 0.6645(2) 0.1317(2) 0.54589(12) 0.0292(6) Uani 1 1 d .
C57B C 0.6313(2) 0.04814(18) 0.59818(13) 0.0251(5) Uani 1 1 d .
C58B C 0.7176(2) 0.04665(17) 0.65155(13) 0.0227(5) Uani 1 1 d .
C59B C 0.8018(2) 0.12977(18) 0.63345(12) 0.0233(5) Uani 1 1 d .
C60B C 0.7689(2) 0.1831(2) 0.56855(13) 0.0285(6) Uani 1 1 d .
C61B C 0.6705(3) 0.46269(17) 0.70304(18) 0.0346(6) Uani 1 1 d .
C62B C 0.5286(3) 0.49957(16) 0.72443(18) 0.0348(6) Uani 1 1 d .
C63B C 0.8436(2) 0.28627(18) 0.68440(14) 0.0256(5) Uani 1 1 d .
C64B C 0.8438(2) 0.17860(18) 0.69009(13) 0.0217(5) Uani 1 1 d .
C65B C 0.6720(2) 0.01042(15) 0.72642(13) 0.0223(5) Uani 1 1 d .
C66B C 0.5310(2) -0.01942(14) 0.75100(14) 0.0234(5) Uani 1 1 d .
C67B C 0.2516(2) 0.05305(15) 0.79360(13) 0.0218(5) Uani 1 1 d .
C68B C 0.1637(2) 0.14230(17) 0.80354(13) 0.0203(4) Uani 1 1 d .
C69B C 0.1623(2) 0.35529(17) 0.79314(14) 0.0227(5) Uani 1 1 d .
C70B C 0.2490(2) 0.44062(16) 0.77403(16) 0.0278(5) Uani 1 1 d .
C1C C 1.0000 0.0000 0.5000 0.0199(6) Uani 1 2 d S
C2C C 1.0000 0.5000 0.0000 0.0186(6) Uani 1 2 d S
S1C S 1.09979(6) 0.08340(4) 0.49769(3) 0.02716(15) Uani 1 1 d .
S2C S 0.89884(6) 0.41797(4) 0.00116(3) 0.02527(15) Uani 1 1 d .

loop_
_atom_site_aniso_label
_atom_site_aniso_U_11
_atom_site_aniso_U_22
_atom_site_aniso_U_33
_atom_site_aniso_U_23
_atom_site_aniso_U_13
_atom_site_aniso_U_12
C1A 0.0127(9) 0.0113(9) 0.0169(10) 0.0032(7) -0.0021(8) -0.0028(7)
C2A 0.0118(9) 0.0102(9) 0.0138(9) 0.0021(7) -0.0018(7) -0.0013(7)
C3A 0.0132(9) 0.0097(8) 0.0145(9) 0.0011(7) -0.0023(7) -0.0018(7)
C4A 0.0131(9) 0.0126(9) 0.0190(10) 0.0024(7) -0.0045(8) -0.0016(7)
C5A 0.0116(9) 0.0099(8) 0.0120(9) 0.0000(7) -0.0030(7) 0.0019(7)
C6A 0.0136(9) 0.0091(8) 0.0116(9) 0.0011(7) -0.0026(7) 0.0017(7)
C7A 0.0135(9) 0.0124(9) 0.0190(10) 0.0026(7) -0.0039(8) -0.0039(7)
C8A 0.0127(9) 0.0101(9) 0.0141(9) 0.0011(7) -0.0023(7) -0.0037(7)
C9A 0.0118(9) 0.0110(9) 0.0136(9) 0.0021(7) -0.0018(7) -0.0018(7)
C10A 0.0115(9) 0.0136(9) 0.0183(10) 0.0019(8) -0.0007(8) -0.0033(7)
C11A 0.0185(10) 0.0181(10) 0.0198(11) 0.0014(8) -0.0006(8) 0.0005(8)
C12A 0.0223(11) 0.0218(11) 0.0226(11) 0.0043(8) -0.0121(9) 0.0009(8)
C13A 0.0212(11) 0.0214(10) 0.0234(11) 0.0048(8) -0.0122(9) -0.0034(8)
C14A 0.0163(10) 0.0246(11) 0.0173(10) -0.0003(8) 0.0048(8) 0.0000(8)
S1A 0.0115(2) 0.0163(2) 0.0197(3) 0.00207(19) -0.00293(19) 0.00192(18)
S2A 0.0151(2) 0.0156(2) 0.0071(2) 0.00284(17) -0.00063(17) 0.00353(18)
S3A 0.0160(3) 0.0160(2) 0.0101(2) -0.00218(17) -0.00548(18) 0.00197(18)
S4A 0.0161(3) 0.0163(2) 0.0126(2) -0.00401(18) -0.00587(19) 0.00209(18)
S5A 0.0155(2) 0.0156(2) 0.0086(2) 0.00396(17) -0.00039(18) 0.00236(18)
S6A 0.0100(2) 0.0179(3) 0.0227(3) 0.00135(19) -0.00237(19) 0.00013(18)
C1B 0.0330(14) 0.0699(19) 0.0035(9) 0.0057(10) -0.0049(9) 0.0063(13)
C2B 0.0307(13) 0.0664(19) 0.0112(10) -0.0025(11) -0.0154(10) 0.0069(12)
C3B 0.0300(13) 0.0637(18) 0.0221(12) -0.0226(12) -0.0187(10) 0.0069(12)
C4B 0.0336(14) 0.0682(19) 0.0193(12) -0.0283(13) -0.0120(11) 0.0070(13)
C5B 0.0342(14) 0.076(2) 0.0049(10) -0.0105(11) -0.0001(9) 0.0090(13)
C6B 0.0334(14) 0.0500(16) 0.0124(10) 0.0237(10) -0.0021(9) -0.0021(11)
C7B 0.0345(13) 0.0264(12) 0.0231(12) 0.0222(10) -0.0085(10) 0.0020(10)
C8B 0.0320(13) 0.0105(9) 0.0353(13) 0.0171(9) -0.0083(10) -0.0030(8)
C9B 0.0246(12) 0.0211(11) 0.0304(12) 0.0191(9) 0.0000(10) -0.0126(9)
C10B 0.0272(13) 0.0447(15) 0.0162(11) 0.0218(10) 0.0057(9) -0.0092(11)
C11B 0.0248(12) 0.0477(15) 0.0184(11) 0.0050(10) -0.0163(9) 0.0077(10)
C12B 0.0099(10) 0.0451(14) 0.0251(12) -0.0029(10) -0.0128(9) 0.0056(9)
C13B 0.0069(9) 0.0305(12) 0.0259(11) -0.0016(9) -0.0066(8) 0.0103(8)
C14B 0.0179(11) 0.0211(11) 0.0275(12) 0.0031(9) -0.0090(9) 0.0144(8)
C15B 0.0280(12) 0.0301(12) 0.0219(11) 0.0129(9) -0.0131(9) 0.0104(9)
C16B 0.0234(12) 0.0496(16) 0.0377(14) -0.0223(12) -0.0200(11) -0.0010(11)
C17B 0.0124(10) 0.0448(14) 0.0349(13) -0.0118(11) -0.0145(9) -0.0018(9)
C18B 0.0068(10) 0.0356(13) 0.0456(15) -0.0005(11) -0.0094(9) -0.0111(9)
C19B 0.0216(12) 0.0232(12) 0.0558(17) -0.0055(11) -0.0129(11) -0.0157(9)
C20B 0.0305(13) 0.0293(13) 0.0562(17) -0.0229(12) -0.0226(13) -0.0054(10)
C21B 0.0331(14) 0.0467(16) 0.0428(15) -0.0382(13) -0.0146(12) 0.0101(12)
C22B 0.0350(14) 0.0273(13) 0.0569(18) -0.0304(13) -0.0203(13) 0.0021(11)
C23B 0.0379(15) 0.0118(10) 0.069(2) -0.0207(12) -0.0232(14) 0.0052(9)
C24B 0.0291(13) 0.0200(11) 0.0550(17) -0.0253(11) -0.0128(12) 0.0143(10)
C25B 0.0268(13) 0.0434(15) 0.0403(15) -0.0352(13) -0.0077(11) 0.0165(11)
C26B 0.0226(12) 0.0689(19) 0.0081(10) -0.0099(11) 0.0075(9) 0.0056(12)
C27B 0.0199(12) 0.0562(17) 0.0203(12) -0.0240(11) 0.0042(9) 0.0146(11)
C28B 0.0069(9) 0.0447(14) 0.0207(11) -0.0127(10) 0.0055(8) 0.0063(9)
C29B 0.0068(9) 0.0435(14) 0.0179(11) 0.0028(10) 0.0085(8) -0.0029(9)
C30B 0.0184(11) 0.0568(17) 0.0102(10) 0.0092(10) 0.0104(9) -0.0045(11)
C31B 0.0290(13) 0.0609(18) 0.0065(9) 0.0160(10) -0.0015(9) -0.0014(12)
C32B 0.0316(13) 0.0460(15) 0.0122(10) 0.0163(10) -0.0100(9) 0.0016(11)
C33B 0.0259(12) 0.0433(14) 0.0128(10) 0.0034(9) -0.0140(9) 0.0035(10)
C34B 0.0253(12) 0.0472(14) 0.0104(10) -0.0121(9) -0.0087(8) 0.0066(10)
C35B 0.0290(13) 0.0573(16) 0.0033(9) -0.0043(10) -0.0015(8) 0.0067(11)
C36B 0.0282(13) 0.0508(16) 0.0165(11) 0.0239(11) 0.0048(9) -0.0075(11)
C37B 0.0293(13) 0.0349(14) 0.0412(15) 0.0342(12) -0.0065(11) -0.0158(11)
C38B 0.0233(12) 0.0244(12) 0.0476(15) 0.0203(11) -0.0039(11) -0.0188(9)
C39B 0.0109(10) 0.0402(14) 0.0353(14) 0.0166(11) 0.0048(9) -0.0136(9)
C40B 0.0140(11) 0.0556(17) 0.0170(11) 0.0143(11) 0.0091(8) -0.0061(10)
C41B 0.0317(13) 0.0327(13) 0.0289(12) 0.0266(11) -0.0123(10) 0.0002(10)
C42B 0.0250(12) 0.0213(11) 0.0370(13) 0.0117(10) -0.0150(10) 0.0098(9)
C43B 0.0262(12) 0.0097(10) 0.0529(16) 0.0047(10) -0.0147(11) 0.0105(8)
C44B 0.0336(14) 0.0054(9) 0.0642(18) 0.0138(10) -0.0179(13) -0.0005(9)
C45B 0.0372(14) 0.0208(12) 0.0448(15) 0.0279(11) -0.0120(12) -0.0068(10)
C46B 0.0155(10) 0.0347(12) 0.0197(10) -0.0015(9) -0.0144(8) 0.0045(9)
C47B 0.0123(10) 0.0289(11) 0.0243(11) -0.0048(9) -0.0103(8) -0.0052(8)
C48B 0.0030(8) 0.0287(11) 0.0257(11) -0.0022(9) -0.0028(8) -0.0037(8)
C49B 0.0027(8) 0.0296(11) 0.0275(11) -0.0034(9) -0.0050(8) 0.0063(8)
C50B 0.0126(10) 0.0289(12) 0.0280(12) 0.0034(9) -0.0124(9) 0.0093(8)
C51B 0.0254(12) 0.0304(12) 0.0242(11) -0.0176(9) -0.0122(9) 0.0033(9)
C52B 0.0184(11) 0.0225(11) 0.0297(12) -0.0097(9) -0.0110(9) -0.0070(8)
C53B 0.0213(11) 0.0100(9) 0.0382(13) -0.0001(9) -0.0098(10) -0.0095(8)
C54B 0.0266(12) 0.0062(9) 0.0391(13) -0.0060(9) -0.0092(10) -0.0005(8)
C55B 0.0312(13) 0.0197(11) 0.0298(12) -0.0185(9) -0.0119(10) 0.0079(9)
C56B 0.0231(12) 0.0509(15) 0.0105(10) -0.0135(10) 0.0037(8) 0.0112(10)
C57B 0.0240(12) 0.0301(12) 0.0214(11) -0.0177(9) -0.0040(9) 0.0137(9)
C58B 0.0161(10) 0.0250(11) 0.0265(12) -0.0131(9) -0.0036(9) 0.0147(8)
C59B 0.0092(9) 0.0387(13) 0.0182(10) -0.0061(9) 0.0037(8) 0.0112(9)
C60B 0.0137(11) 0.0539(16) 0.0114(10) -0.0015(10) 0.0090(8) 0.0071(10)
C61B 0.0286(13) 0.0134(10) 0.0648(19) 0.0095(11) -0.0169(12) -0.0159(9)
C62B 0.0353(14) 0.0053(9) 0.0665(19) 0.0014(10) -0.0170(13) -0.0066(9)
C63B 0.0047(9) 0.0370(13) 0.0331(13) 0.0042(10) -0.0003(8) -0.0078(8)
C64B 0.0040(9) 0.0358(12) 0.0230(11) 0.0000(9) 0.0007(8) 0.0040(8)
C65B 0.0227(11) 0.0118(9) 0.0317(12) -0.0032(8) -0.0070(9) 0.0131(8)
C66B 0.0285(12) 0.0037(8) 0.0387(13) 0.0018(8) -0.0106(10) 0.0044(8)
C67B 0.0152(10) 0.0170(10) 0.0310(12) 0.0088(9) -0.0005(9) -0.0122(8)
C68B 0.0059(9) 0.0278(11) 0.0246(11) 0.0047(9) 0.0026(8) -0.0097(8)
C69B 0.0078(9) 0.0268(11) 0.0330(12) -0.0104(9) -0.0034(8) 0.0111(8)
C70B 0.0204(11) 0.0158(10) 0.0487(15) -0.0128(10) -0.0112(10) 0.0148(8)
C1C 0.0158(14) 0.0306(16) 0.0126(13) -0.0095(12) -0.0020(11) 0.0125(12)
C2C 0.0202(15) 0.0200(14) 0.0137(13) -0.0042(11) -0.0005(11) 0.0074(12)
S1C 0.0199(3) 0.0330(3) 0.0281(3) -0.0137(2) -0.0016(2) 0.0017(2)
S2C 0.0240(3) 0.0226(3) 0.0280(3) -0.0053(2) -0.0019(2) -0.0022(2)

loop_
_atom_type_symbol
_atom_type_description
_atom_type_scat_dispersion_real
_atom_type_scat_dispersion_imag
_atom_type_scat_source
C C 0.0181 0.0091 'International Tables Vol C Tables 4.2.6.8 and 6.1.1.4'
H H 0.0000 0.0000 'International Tables Vol C Tables 4.2.6.8 and 6.1.1.4'
S S 0.3331 0.5567 'International Tables Vol C Tables 4.2.6.8 and 6.1.1.4'

loop_
_geom_angle_atom_site_label_1
_geom_angle_atom_site_label_2
_geom_angle_atom_site_label_3
_geom_angle
_geom_angle_site_symmetry_1
_geom_angle_site_symmetry_3
C2A C1A C11A 129.65(19) . .
C2A C1A S1A 109.80(15) . .
C11A C1A S1A 120.55(15) . .
C1A C2A C3A 113.54(18) . .
C1A C2A S2A 124.13(16) . .
C3A C2A S2A 122.29(15) . .
C4A C3A C2A 113.37(18) . .
C4A C3A S3A 123.88(16) . .
C2A C3A S3A 122.70(15) . .
C3A C4A C12A 129.2(2) . .
C3A C4A S1A 109.94(16) . .
C12A C4A S1A 120.81(16) . .
C6A C5A S4A 124.93(17) . .
C6A C5A S2A 123.61(17) . .
S4A C5A S2A 111.46(10) . .
C5A C6A S3A 124.37(17) . .
C5A C6A S5A 124.21(17) . .
S3A C6A S5A 111.43(10) . .
C8A C7A C13A 129.2(2) . .
C8A C7A S6A 109.73(16) . .
C13A C7A S6A 121.04(16) . .
C7A C8A C9A 113.32(18) . .
C7A C8A S4A 123.66(16) . .
C9A C8A S4A 123.01(15) . .
C10A C9A C8A 113.60(18) . .
C10A C9A S5A 123.39(16) . .
C8A C9A S5A 122.99(15) . .
C9A C10A C14A 128.69(19) . .
C9A C10A S6A 109.81(16) . .
C14A C10A S6A 121.50(15) . .
C1A C11A H11A 109.5 . .
C1A C11A H11B 109.5 . .
H11A C11A H11B 109.5 . .
C1A C11A H11C 109.5 . .
H11A C11A H11C 109.5 . .
H11B C11A H11C 109.5 . .
C4A C12A H12A 109.5 . .
C4A C12A H12B 109.5 . .
H12A C12A H12B 109.5 . .
C4A C12A H12C 109.5 . .
H12A C12A H12C 109.5 . .
H12B C12A H12C 109.5 . .
C7A C13A H13A 109.5 . .
C7A C13A H13B 109.5 . .
H13A C13A H13B 109.5 . .
C7A C13A H13C 109.5 . .
H13A C13A H13C 109.5 . .
H13B C13A H13C 109.5 . .
C10A C14A H14A 109.5 . .
C10A C14A H14B 109.5 . .
H14A C14A H14B 109.5 . .
C10A C14A H14C 109.5 . .
H14A C14A H14C 109.5 . .
H14B C14A H14C 109.5 . .
C4A S1A C1A 93.29(10) . .
C2A S2A C5A 101.68(9) . .
C3A S3A C6A 101.29(9) . .
C8A S4A C5A 101.73(9) . .
C9A S5A C6A 101.85(9) . .
C10A S6A C7A 93.49(10) . .
C6B C1B C2B 119.8(2) . .
C6B C1B C5B 120.0(2) . .
C2B C1B C5B 107.6(3) . .
C11B C2B C3B 119.9(3) . .
C11B C2B C1B 119.6(3) . .
C3B C2B C1B 108.6(2) . .
C16B C3B C2B 120.1(2) . .
C16B C3B C4B 119.4(3) . .
C2B C3B C4B 107.6(3) . .
C21B C4B C5B 120.3(2) . .
C21B C4B C3B 119.4(3) . .
C5B C4B C3B 107.8(3) . .
C26B C5B C4B 119.8(3) . .
C26B C5B C1B 119.3(3) . .
C4B C5B C1B 108.3(2) . .
C1B C6B C7B 120.7(2) . .
C1B C6B C10B 120.4(3) . .
C7B C6B C10B 106.4(2) . .
C15B C7B C8B 119.9(2) . .
C15B C7B C6B 119.6(3) . .
C8B C7B C6B 109.0(2) . .
C66B C8B C9B 121.2(2) . .
C66B C8B C7B 121.6(2) . .
C9B C8B C7B 108.0(2) . .
C67B C9B C8B 121.3(2) . .
C67B C9B C10B 121.4(2) . .
C8B C9B C10B 108.1(2) . .
C30B C10B C9B 120.0(2) . .
C30B C10B C6B 119.6(3) . .
C9B C10B C6B 108.6(2) . .
C2B C11B C12B 119.7(3) . .
C2B C11B C15B 120.2(2) . .
C12B C11B C15B 107.3(2) . .
C17B C12B C11B 120.5(2) . .
C17B C12B C13B 119.7(2) . .
C11B C12B C13B 108.1(2) . .
C64B C13B C14B 121.2(2) . .
C64B C13B C12B 121.2(2) . .
C14B C13B C12B 108.5(2) . .
C65B C14B C13B 121.4(2) . .
C65B C14B C15B 121.6(2) . .
C13B C14B C15B 107.7(2) . .
C7B C15B C11B 120.2(2) . .
C7B C15B C14B 119.6(2) . .
C11B C15B C14B 108.4(2) . .
C3B C16B C17B 119.8(3) . .
C3B C16B C20B 121.0(2) . .
C17B C16B C20B 106.9(2) . .
C12B C17B C18B 120.1(2) . .
C12B C17B C16B 119.9(2) . .
C18B C17B C16B 108.1(2) . .
C63B C18B C19B 121.1(2) . .
C63B C18B C17B 121.5(2) . .
C19B C18B C17B 108.5(2) . .
C61B C19B C18B 121.0(3) . .
C61B C19B C20B 122.0(2) . .
C18B C19B C20B 108.0(2) . .
C22B C20B C19B 120.0(3) . .
C22B C20B C16B 119.3(3) . .
C19B C20B C16B 108.5(2) . .
C4B C21B C22B 120.6(2) . .
C4B C21B C25B 119.6(3) . .
C22B C21B C25B 107.0(3) . .
C20B C22B C21B 120.2(3) . .
C20B C22B C23B 119.3(3) . .
C21B C22B C23B 108.5(2) . .
C62B C23B C24B 122.0(3) . .
C62B C23B C22B 121.5(3) . .
C24B C23B C22B 107.5(3) . .
C70B C24B C23B 120.4(3) . .
C70B C24B C25B 121.6(3) . .
C23B C24B C25B 108.7(2) . .
C27B C25B C24B 120.4(2) . .
C27B C25B C21B 119.8(3) . .
C24B C25B C21B 108.3(3) . .
C5B C26B C30B 120.5(3) . .
C5B C26B C27B 119.7(3) . .
C30B C26B C27B 106.7(2) . .
C25B C27B C26B 120.8(3) . .
C25B C27B C28B 119.5(3) . .
C26B C27B C28B 108.6(2) . .
C69B C28B C29B 121.5(2) . .
C69B C28B C27B 121.1(2) . .
C29B C28B C27B 108.0(2) . .
C68B C29B C28B 121.0(2) . .
C68B C29B C30B 121.6(2) . .
C28B C29B C30B 107.9(2) . .
C10B C30B C26B 120.3(2) . .
C10B C30B C29B 119.6(2) . .
C26B C30B C29B 108.8(2) . .
C36B C31B C35B 120.2(2) . .
C36B C31B C32B 119.0(3) . .
C35B C31B C32B 108.3(2) . .
C41B C32B C33B 119.8(2) . .
C41B C32B C31B 120.3(3) . .
C33B C32B C31B 107.6(2) . .
C46B C33B C32B 119.5(2) . .
C46B C33B C34B 120.1(2) . .
C32B C33B C34B 108.0(2) . .
C51B C34B C35B 120.0(2) . .
C51B C34B C33B 119.7(2) . .
C35B C34B C33B 108.0(2) . .
C56B C35B C31B 119.6(3) . .
C56B C35B C34B 119.6(2) . .
C31B C35B C34B 108.0(2) . .
C31B C36B C37B 120.6(2) . .
C31B C36B C40B 119.9(3) . .
C37B C36B C40B 106.6(2) . .
C45B C37B C36B 120.4(3) . .
C45B C37B C38B 119.1(3) . .
C36B C37B C38B 109.0(2) . .
C61B C38B C39B 121.5(2) . .
C61B C38B C37B 121.6(3) . .
C39B C38B C37B 107.4(3) . .
C63B C39B C38B 120.7(3) . .
C63B C39B C40B 121.9(2) . .
C38B C39B C40B 108.1(2) . .
C60B C40B C39B 119.7(2) . .
C60B C40B C36B 119.6(3) . .
C39B C40B C36B 108.8(2) . .
C32B C41B C45B 120.5(2) . .
C32B C41B C42B 120.5(2) . .
C45B C41B C42B 106.2(2) . .
C50B C42B C43B 119.7(2) . .
C50B C42B C41B 119.4(2) . .
C43B C42B C41B 109.1(2) . .
C70B C43B C44B 121.6(2) . .
C70B C43B C42B 122.0(2) . .
C44B C43B C42B 107.4(2) . .
C62B C44B C45B 121.6(3) . .
C62B C44B C43B 120.7(3) . .
C45B C44B C43B 108.4(2) . .
C37B C45B C44B 120.1(3) . .
C37B C45B C41B 119.2(3) . .
C44B C45B C41B 108.9(2) . .
C33B C46B C47B 119.8(2) . .
C33B C46B C50B 120.5(2) . .
C47B C46B C50B 107.08(19) . .
C52B C47B C48B 119.8(2) . .
C52B C47B C46B 120.3(2) . .
C48B C47B C46B 108.29(19) . .
C68B C48B C49B 121.2(2) . .
C68B C48B C47B 121.4(2) . .
C49B C48B C47B 108.4(2) . .
C69B C49B C48B 121.4(2) . .
C69B C49B C50B 121.9(2) . .
C48B C49B C50B 107.85(19) . .
C42B C50B C46B 120.2(2) . .
C42B C50B C49B 119.5(2) . .
C46B C50B C49B 108.4(2) . .
C34B C51B C55B 120.1(2) . .
C34B C51B C52B 120.2(2) . .
C55B C51B C52B 106.9(2) . .
C47B C52B C53B 119.7(2) . .
C47B C52B C51B 119.9(2) . .
C53B C52B C51B 108.6(2) . .
C67B C53B C54B 121.1(2) . .
C67B C53B C52B 121.8(2) . .
C54B C53B C52B 108.0(2) . .
C66B C54B C53B 121.3(2) . .
C66B C54B C55B 121.6(2) . .
C53B C54B C55B 107.9(2) . .
C57B C55B C54B 119.6(2) . .
C57B C55B C51B 120.0(2) . .
C54B C55B C51B 108.6(2) . .
C35B C56B C60B 120.1(3) . .
C35B C56B C57B 120.0(2) . .
C60B C56B C57B 107.2(2) . .
C55B C57B C56B 120.3(2) . .
C55B C57B C58B 119.9(2) . .
C56B C57B C58B 108.4(2) . .
C65B C58B C59B 121.3(2) . .
C65B C58B C57B 121.4(2) . .
C59B C58B C57B 107.9(2) . .
C64B C59B C58B 121.2(2) . .
C64B C59B C60B 121.7(2) . .
C58B C59B C60B 108.1(2) . .
C40B C60B C56B 120.6(2) . .
C40B C60B C59B 119.9(2) . .
C56B C60B C59B 108.3(2) . .
C38B C61B C19B 116.6(2) . .
C38B C61B C62B 118.7(3) . .
C19B C61B C62B 118.2(3) . .
C44B C62B C23B 116.1(3) . .
C44B C62B C61B 118.5(3) . .
C23B C62B C61B 118.6(3) . .
C18B C63B C39B 116.6(2) . .
C18B C63B C64B 118.3(2) . .
C39B C63B C64B 118.3(2) . .
C13B C64B C59B 116.2(2) . .
C13B C64B C63B 118.9(2) . .
C59B C64B C63B 118.2(2) . .
C58B C65B C14B 116.3(2) . .
C58B C65B C66B 118.4(2) . .
C14B C65B C66B 118.6(2) . .
C54B C66B C8B 116.2(2) . .
C54B C66B C65B 118.7(2) . .
C8B C66B C65B 118.5(2) . .
C53B C67B C9B 116.4(2) . .
C53B C67B C68B 118.4(2) . .
C9B C67B C68B 118.6(2) . .
C29B C68B C48B 116.3(2) . .
C29B C68B C67B 118.5(2) . .
C48B C68B C67B 118.5(2) . .
C49B C69B C28B 116.0(2) . .
C49B C69B C70B 118.0(2) . .
C28B C69B C70B 119.1(2) . .
C43B C70B C24B 116.6(2) . .
C43B C70B C69B 118.5(2) . .
C24B C70B C69B 118.0(2) . .
S1C C1C S1C 180.00(3) . 2_756
S2C C2C S2C 180.00(4) 2_765 .

loop_
_geom_bond_atom_site_label_1
_geom_bond_atom_site_label_2
_geom_bond_distance
_geom_bond_site_symmetry_2
C1A C2A 1.366(3) .
C1A C11A 1.505(3) .
C1A S1A 1.729(2) .
C2A C3A 1.428(3) .
C2A S2A 1.763(2) .
C3A C4A 1.365(3) .
C3A S3A 1.762(2) .
C4A C12A 1.501(3) .
C4A S1A 1.729(2) .
C5A C6A 1.347(3) .
C5A S4A 1.765(2) .
C5A S2A 1.7679(19) .
C6A S3A 1.764(2) .
C6A S5A 1.764(2) .
C7A C8A 1.370(3) .
C7A C13A 1.501(3) .
C7A S6A 1.731(2) .
C8A C9A 1.430(3) .
C8A S4A 1.759(2) .
C9A C10A 1.366(3) .
C9A S5A 1.764(2) .
C10A C14A 1.501(3) .
C10A S6A 1.728(2) .
C11A H11A 0.9600 .
C11A H11B 0.9600 .
C11A H11C 0.9600 .
C12A H12A 0.9600 .
C12A H12B 0.9600 .
C12A H12C 0.9600 .
C13A H13A 0.9600 .
C13A H13B 0.9600 .
C13A H13C 0.9600 .
C14A H14A 0.9600 .
C14A H14B 0.9600 .
C14A H14C 0.9600 .
C1B C6B 1.384(4) .
C1B C2B 1.448(4) .
C1B C5B 1.450(4) .
C2B C11B 1.391(4) .
C2B C3B 1.446(4) .
C3B C16B 1.387(4) .
C3B C4B 1.458(4) .
C4B C21B 1.395(4) .
C4B C5B 1.449(5) .
C5B C26B 1.392(4) .
C6B C7B 1.447(4) .
C6B C10B 1.452(4) .
C7B C15B 1.381(4) .
C7B C8B 1.445(4) .
C8B C66B 1.419(4) .
C8B C9B 1.425(3) .
C9B C67B 1.413(3) .
C9B C10B 1.448(4) .
C10B C30B 1.379(4) .
C11B C12B 1.440(4) .
C11B C15B 1.445(4) .
C12B C17B 1.382(4) .
C12B C13B 1.449(3) .
C13B C64B 1.417(3) .
C13B C14B 1.424(3) .
C14B C65B 1.416(3) .
C14B C15B 1.449(3) .
C16B C17B 1.448(3) .
C16B C20B 1.452(4) .
C17B C18B 1.442(4) .
C18B C63B 1.418(4) .
C18B C19B 1.429(4) .
C19B C61B 1.421(4) .
C19B C20B 1.437(4) .
C20B C22B 1.388(4) .
C21B C22B 1.443(5) .
C21B C25B 1.454(4) .
C22B C23B 1.457(4) .
C23B C62B 1.417(4) .
C23B C24B 1.429(4) .
C24B C70B 1.419(4) .
C24B C25B 1.439(4) .
C25B C27B 1.381(4) .
C26B C30B 1.441(4) .
C26B C27B 1.448(4) .
C27B C28B 1.449(3) .
C28B C69B 1.418(4) .
C28B C29B 1.425(4) .
C29B C68B 1.415(3) .
C29B C30B 1.449(3) .
C31B C36B 1.395(4) .
C31B C35B 1.440(4) .
C31B C32B 1.450(4) .
C32B C41B 1.383(4) .
C32B C33B 1.448(4) .
C33B C46B 1.389(3) .
C33B C34B 1.448(3) .
C34B C51B 1.386(4) .
C34B C35B 1.446(4) .
C35B C56B 1.394(3) .
C36B C37B 1.433(4) .
C36B C40B 1.451(4) .
C37B C45B 1.394(4) .
C37B C38B 1.453(4) .
C38B C61B 1.410(4) .
C38B C39B 1.430(4) .
C39B C63B 1.424(4) .
C39B C40B 1.436(4) .
C40B C60B 1.378(4) .
C41B C45B 1.448(4) .
C41B C42B 1.453(4) .
C42B C50B 1.381(4) .
C42B C43B 1.441(4) .
C43B C70B 1.410(4) .
C43B C44B 1.437(4) .
C44B C62B 1.416(4) .
C44B C45B 1.434(4) .
C46B C47B 1.442(3) .
C46B C50B 1.442(3) .
C47B C52B 1.382(3) .
C47B C48B 1.441(3) .
C48B C68B 1.419(3) .
C48B C49B 1.422(3) .
C49B C69B 1.416(3) .
C49B C50B 1.446(3) .
C51B C55B 1.444(3) .
C51B C52B 1.445(3) .
C52B C53B 1.440(3) .
C53B C67B 1.411(3) .
C53B C54B 1.433(3) .
C54B C66B 1.410(3) .
C54B C55B 1.442(4) .
C55B C57B 1.377(4) .
C56B C60B 1.441(4) .
C56B C57B 1.442(4) .
C57B C58B 1.446(3) .
C58B C65B 1.410(3) .
C58B C59B 1.427(4) .
C59B C64B 1.419(3) .
C59B C60B 1.447(3) .
C61B C62B 1.469(4) .
C63B C64B 1.464(3) .
C65B C66B 1.462(3) .
C67B C68B 1.466(3) .
C69B C70B 1.466(3) .
C1C S1C 1.5473(6) .
C1C S1C 1.5473(6) 2_756
C2C S2C 1.5463(6) 2_765
C2C S2C 1.5463(6) .

loop_
_geom_torsion_atom_site_label_1
_geom_torsion_atom_site_label_2
_geom_torsion_atom_site_label_3
_geom_torsion_atom_site_label_4
_geom_torsion
C11A C1A C2A C3A -179.17(19)
S1A C1A C2A C3A 1.2(2)
C11A C1A C2A S2A 2.9(3)
S1A C1A C2A S2A -176.73(11)
C1A C2A C3A C4A 0.4(3)
S2A C2A C3A C4A 178.39(14)
C1A C2A C3A S3A -177.23(14)
S2A C2A C3A S3A 0.7(2)
C2A C3A C4A C12A 178.8(2)
S3A C3A C4A C12A -3.6(3)
C2A C3A C4A S1A -1.9(2)
S3A C3A C4A S1A 175.80(11)
S4A C5A C6A S3A -179.97(9)
S2A C5A C6A S3A 0.2(3)
S4A C5A C6A S5A 0.3(3)
S2A C5A C6A S5A -179.52(9)
C13A C7A C8A C9A -177.91(19)
S6A C7A C8A C9A 1.5(2)
C13A C7A C8A S4A 3.5(3)
S6A C7A C8A S4A -177.06(11)
C7A C8A C9A C10A 0.2(3)
S4A C8A C9A C10A 178.80(14)
C7A C8A C9A S5A -178.18(14)
S4A C8A C9A S5A 0.4(2)
C8A C9A C10A C14A 177.19(19)
S5A C9A C10A C14A -4.4(3)
C8A C9A C10A S6A -1.8(2)
S5A C9A C10A S6A 176.54(11)
C3A C4A S1A C1A 2.15(16)
C12A C4A S1A C1A -178.42(17)
C2A C1A S1A C4A -1.90(16)
C11A C1A S1A C4A 178.41(17)
C1A C2A S2A C5A -146.35(17)
C3A C2A S2A C5A 35.92(18)
C6A C5A S2A C2A -37.1(2)
S4A C5A S2A C2A 143.02(10)
C4A C3A S3A C6A 145.86(17)
C2A C3A S3A C6A -36.70(18)
C5A C6A S3A C3A 37.0(2)
S5A C6A S3A C3A -143.31(10)
C7A C8A S4A C5A -147.62(17)
C9A C8A S4A C5A 33.92(18)
C6A C5A S4A C8A -35.1(2)
S2A C5A S4A C8A 144.73(10)
C10A C9A S5A C6A 147.23(17)
C8A C9A S5A C6A -34.55(18)
C5A C6A S5A C9A 34.8(2)
S3A C6A S5A C9A -144.94(10)
C9A C10A S6A C7A 2.30(16)
C14A C10A S6A C7A -176.80(17)
C8A C7A S6A C10A -2.20(15)
C13A C7A S6A C10A 177.31(17)
C6B C1B C2B C11B -0.8(4)
C5B C1B C2B C11B -142.6(2)
C6B C1B C2B C3B 141.9(2)
C5B C1B C2B C3B 0.2(2)
C11B C2B C3B C16B 1.0(3)
C1B C2B C3B C16B -141.6(2)
C11B C2B C3B C4B 142.2(2)
C1B C2B C3B C4B -0.4(3)
C16B C3B C4B C21B -0.2(3)
C2B C3B C4B C21B -141.8(2)
C16B C3B C4B C5B 142.0(2)
C2B C3B C4B C5B 0.4(3)
C21B C4B C5B C26B -0.1(3)
C3B C4B C5B C26B -141.9(2)
C21B C4B C5B C1B 141.5(2)
C3B C4B C5B C1B -0.3(3)
C6B C1B C5B C26B 0.2(4)
C2B C1B C5B C26B 141.9(2)
C6B C1B C5B C4B -141.6(2)
C2B C1B C5B C4B 0.1(3)
C2B C1B C6B C7B 0.0(3)
C5B C1B C6B C7B 137.1(2)
C2B C1B C6B C10B -136.7(2)
C5B C1B C6B C10B 0.4(3)
C1B C6B C7B C15B 0.7(3)
C10B C6B C7B C15B 142.6(2)
C1B C6B C7B C8B -142.5(2)
C10B C6B C7B C8B -0.6(3)
C15B C7B C8B C66B 4.3(3)
C6B C7B C8B C66B 147.3(2)
C15B C7B C8B C9B -142.6(2)
C6B C7B C8B C9B 0.4(2)
C66B C8B C9B C67B 0.1(3)
C7B C8B C9B C67B 147.1(2)
C66B C8B C9B C10B -147.1(2)
C7B C8B C9B C10B -0.1(2)
C67B C9B C10B C30B -4.7(3)
C8B C9B C10B C30B 142.5(2)
C67B C9B C10B C6B -147.4(2)
C8B C9B C10B C6B -0.3(2)
C1B C6B C10B C30B -0.4(3)
C7B C6B C10B C30B -142.4(2)
C1B C6B C10B C9B 142.6(2)
C7B C6B C10B C9B 0.5(3)
C3B C2B C11B C12B -0.8(3)
C1B C2B C11B C12B 137.8(2)
C3B C2B C11B C15B -137.6(2)
C1B C2B C11B C15B 1.0(3)
C2B C11B C12B C17B 0.3(3)
C15B C11B C12B C17B 142.0(2)
C2B C11B C12B C13B -142.6(2)
C15B C11B C12B C13B -0.9(2)
C17B C12B C13B C64B 4.5(3)
C11B C12B C13B C64B 147.8(2)
C17B C12B C13B C14B -142.7(2)
C11B C12B C13B C14B 0.6(2)
C64B C13B C14B C65B -0.2(3)
C12B C13B C14B C65B 147.0(2)
C64B C13B C14B C15B -147.29(19)
C12B C13B C14B C15B -0.1(2)
C8B C7B C15B C11B 138.7(2)
C6B C7B C15B C11B -0.5(3)
C8B C7B C15B C14B 0.1(3)
C6B C7B C15B C14B -139.0(2)
C2B C11B C15B C7B -0.3(3)
C12B C11B C15B C7B -141.8(2)
C2B C11B C15B C14B 142.3(2)
C12B C11B C15B C14B 0.8(2)
C65B C14B C15B C7B -4.5(3)
C13B C14B C15B C7B 142.5(2)
C65B C14B C15B C11B -147.5(2)
C13B C14B C15B C11B -0.5(2)
C2B C3B C16B C17B -0.7(3)
C4B C3B C16B C17B -137.5(2)
C2B C3B C16B C20B 136.7(2)
C4B C3B C16B C20B -0.1(3)
C11B C12B C17B C18B -138.3(2)
C13B C12B C17B C18B 0.4(3)
C11B C12B C17B C16B 0.0(3)
C13B C12B C17B C16B 138.7(2)
C3B C16B C17B C12B 0.2(3)
C20B C16B C17B C12B -142.5(2)
C3B C16B C17B C18B 143.0(2)
C20B C16B C17B C18B 0.3(3)
C12B C17B C18B C63B -5.2(3)
C16B C17B C18B C63B -147.9(2)
C12B C17B C18B C19B 142.4(2)
C16B C17B C18B C19B -0.3(3)
C63B C18B C19B C61B 0.3(3)
C17B C18B C19B C61B -147.4(2)
C63B C18B C19B C20B 147.9(2)
C17B C18B C19B C20B 0.2(2)
C61B C19B C20B C22B 5.0(4)
C18B C19B C20B C22B -142.2(2)
C61B C19B C20B C16B 147.2(2)
C18B C19B C20B C16B 0.0(3)
C3B C16B C20B C22B 0.1(3)
C17B C16B C20B C22B 142.3(2)
C3B C16B C20B C19B -142.3(2)
C17B C16B C20B C19B -0.2(3)
C5B C4B C21B C22B -137.0(2)
C3B C4B C21B C22B 0.4(3)
C5B C4B C21B C25B -0.4(4)
C3B C4B C21B C25B 137.0(3)
C19B C20B C22B C21B 138.2(3)
C16B C20B C22B C21B 0.0(3)
C19B C20B C22B C23B -0.2(4)
C16B C20B C22B C23B -138.3(3)
C4B C21B C22B C20B -0.3(3)
C25B C21B C22B C20B -141.7(2)
C4B C21B C22B C23B 142.0(2)
C25B C21B C22B C23B 0.7(3)
C20B C22B C23B C62B -4.9(4)
C21B C22B C23B C62B -147.6(2)
C20B C22B C23B C24B 142.8(2)
C21B C22B C23B C24B 0.1(3)
C62B C23B C24B C70B -0.5(4)
C22B C23B C24B C70B -148.0(2)
C62B C23B C24B C25B 146.7(2)
C22B C23B C24B C25B -0.8(3)
C70B C24B C25B C27B 4.8(3)
C23B C24B C25B C27B -141.9(2)
C70B C24B C25B C21B 148.0(2)
C23B C24B C25B C21B 1.3(3)
C4B C21B C25B C27B 0.4(4)
C22B C21B C25B C27B 142.2(2)
C4B C21B C25B C24B -143.0(2)
C22B C21B C25B C24B -1.2(3)
C4B C5B C26B C30B 136.6(3)
C1B C5B C26B C30B -0.8(4)
C4B C5B C26B C27B 0.5(3)
C1B C5B C26B C27B -136.9(3)
C24B C25B C27B C26B 139.1(2)
C21B C25B C27B C26B 0.1(3)
C24B C25B C27B C28B -0.6(3)
C21B C25B C27B C28B -139.6(2)
C5B C26B C27B C25B -0.5(3)
C30B C26B C27B C25B -141.9(2)
C5B C26B C27B C28B 143.0(2)
C30B C26B C27B C28B 1.6(2)
C25B C27B C28B C69B -4.0(3)
C26B C27B C28B C69B -148.1(2)
C25B C27B C28B C29B 143.0(2)
C26B C27B C28B C29B -1.1(2)
C69B C28B C29B C68B 0.2(3)
C27B C28B C29B C68B -146.6(2)
C69B C28B C29B C30B 146.9(2)
C27B C28B C29B C30B 0.1(2)
C9B C10B C30B C26B -139.0(2)
C6B C10B C30B C26B -0.2(3)
C9B C10B C30B C29B 0.5(3)
C6B C10B C30B C29B 139.3(2)
C5B C26B C30B C10B 0.8(3)
C27B C26B C30B C10B 141.8(2)
C5B C26B C30B C29B -142.5(2)
C27B C26B C30B C29B -1.5(2)
C68B C29B C30B C10B 3.8(3)
C28B C29B C30B C10B -142.8(2)
C68B C29B C30B C26B 147.4(2)
C28B C29B C30B C26B 0.9(2)
C36B C31B C32B C41B -0.1(3)
C35B C31B C32B C41B 142.1(2)
C36B C31B C32B C33B -142.3(2)
C35B C31B C32B C33B -0.1(3)
C41B C32B C33B C46B -0.1(3)
C31B C32B C33B C46B 142.3(2)
C41B C32B C33B C34B -142.3(2)
C31B C32B C33B C34B 0.2(2)
C46B C33B C34B C51B 0.2(3)
C32B C33B C34B C51B 142.1(2)
C46B C33B C34B C35B -142.0(2)
C32B C33B C34B C35B -0.1(2)
C36B C31B C35B C56B 0.3(3)
C32B C31B C35B C56B -141.4(2)
C36B C31B C35B C34B 141.7(2)
C32B C31B C35B C34B 0.1(2)
C51B C34B C35B C56B -0.6(3)
C33B C34B C35B C56B 141.4(2)
C51B C34B C35B C31B -142.0(2)
C33B C34B C35B C31B 0.0(2)
C35B C31B C36B C37B -136.8(2)
C32B C31B C36B C37B 0.8(3)
C35B C31B C36B C40B -0.6(3)
C32B C31B C36B C40B 137.1(2)
C31B C36B C37B C45B -0.8(3)
C40B C36B C37B C45B -142.0(2)
C31B C36B C37B C38B 142.3(2)
C40B C36B C37B C38B 1.0(3)
C45B C37B C38B C61B -3.9(3)
C36B C37B C38B C61B -147.5(2)
C45B C37B C38B C39B 142.9(2)
C36B C37B C38B C39B -0.6(3)
C61B C38B C39B C63B -0.3(3)
C37B C38B C39B C63B -147.2(2)
C61B C38B C39B C40B 146.9(2)
C37B C38B C39B C40B 0.0(2)
C63B C39B C40B C60B 4.5(3)
C38B C39B C40B C60B -142.2(2)
C63B C39B C40B C36B 147.3(2)
C38B C39B C40B C36B 0.6(3)
C31B C36B C40B C60B 0.2(3)
C37B C36B C40B C60B 141.8(2)
C31B C36B C40B C39B -142.6(2)
C37B C36B C40B C39B -0.9(3)
C33B C32B C41B C45B 137.0(2)
C31B C32B C41B C45B -0.7(3)
C33B C32B C41B C42B 0.7(3)
C31B C32B C41B C42B -137.0(2)
C32B C41B C42B C50B -0.7(3)
C45B C41B C42B C50B -142.4(2)
C32B C41B C42B C43B 142.1(2)
C45B C41B C42B C43B 0.4(2)
C50B C42B C43B C70B -4.8(3)
C41B C42B C43B C70B -147.5(2)
C50B C42B C43B C44B 142.7(2)
C41B C42B C43B C44B -0.1(2)
C70B C43B C44B C62B 0.0(3)
C42B C43B C44B C62B -147.5(2)
C70B C43B C44B C45B 147.3(2)
C42B C43B C44B C45B -0.3(2)
C36B C37B C45B C44B 138.9(2)
C38B C37B C45B C44B -0.5(3)
C36B C37B C45B C41B -0.1(3)
C38B C37B C45B C41B -139.4(2)
C62B C44B C45B C37B 4.8(3)
C43B C44B C45B C37B -142.1(2)
C62B C44B C45B C41B 147.4(2)
C43B C44B C45B C41B 0.6(3)
C32B C41B C45B C37B 0.8(3)
C42B C41B C45B C37B 142.5(2)
C32B C41B C45B C44B -142.3(2)
C42B C41B C45B C44B -0.6(2)
C32B C33B C46B C47B -137.3(2)
C34B C33B C46B C47B 0.3(3)
C32B C33B C46B C50B -0.4(3)
C34B C33B C46B C50B 137.2(2)
C33B C46B C47B C52B -0.4(3)
C50B C46B C47B C52B -142.4(2)
C33B C46B C47B C48B 142.8(2)
C50B C46B C47B C48B 0.8(2)
C52B C47B C48B C68B -4.7(3)
C46B C47B C48B C68B -148.06(19)
C52B C47B C48B C49B 142.7(2)
C46B C47B C48B C49B -0.7(2)
C68B C48B C49B C69B -0.2(3)
C47B C48B C49B C69B -147.57(19)
C68B C48B C49B C50B 147.73(19)
C47B C48B C49B C50B 0.3(2)
C43B C42B C50B C46B -138.7(2)
C41B C42B C50B C46B 0.2(3)
C43B C42B C50B C49B -0.2(3)
C41B C42B C50B C49B 138.8(2)
C33B C46B C50B C42B 0.3(3)
C47B C46B C50B C42B 142.0(2)
C33B C46B C50B C49B -142.3(2)
C47B C46B C50B C49B -0.6(2)
C69B C49B C50B C42B 5.0(3)
C48B C49B C50B C42B -142.7(2)
C69B C49B C50B C46B 147.88(19)
C48B C49B C50B C46B 0.2(2)
C35B C34B C51B C55B 0.6(3)
C33B C34B C51B C55B -137.0(2)
C35B C34B C51B C52B 137.1(2)
C33B C34B C51B C52B -0.5(3)
C48B C47B C52B C53B -0.1(3)
C46B C47B C52B C53B 138.9(2)
C48B C47B C52B C51B -139.0(2)
C46B C47B C52B C51B 0.0(3)
C34B C51B C52B C47B 0.4(3)
C55B C51B C52B C47B 142.0(2)
C34B C51B C52B C53B -142.5(2)
C55B C51B C52B C53B -1.0(2)
C47B C52B C53B C67B 4.7(3)
C51B C52B C53B C67B 147.7(2)
C47B C52B C53B C54B -142.4(2)
C51B C52B C53B C54B 0.6(2)
C67B C53B C54B C66B -0.1(3)
C52B C53B C54B C66B 147.3(2)
C67B C53B C54B C55B -147.3(2)
C52B C53B C54B C55B 0.1(2)
C66B C54B C55B C57B -4.8(3)
C53B C54B C55B C57B 142.3(2)
C66B C54B C55B C51B -147.8(2)
C53B C54B C55B C51B -0.7(2)
C34B C51B C55B C57B -0.2(3)
C52B C51B C55B C57B -141.7(2)
C34B C51B C55B C54B 142.6(2)
C52B C51B C55B C54B 1.0(2)
C31B C35B C56B C60B 0.3(3)
C34B C35B C56B C60B -136.7(2)
C31B C35B C56B C57B 137.1(2)
C34B C35B C56B C57B 0.1(3)
C54B C55B C57B C56B -139.0(2)
C51B C55B C57B C56B -0.3(3)
C54B C55B C57B C58B 0.4(3)
C51B C55B C57B C58B 139.1(2)
C35B C56B C57B C55B 0.3(3)
C60B C56B C57B C55B 142.0(2)
C35B C56B C57B C58B -143.2(2)
C60B C56B C57B C58B -1.5(2)
C55B C57B C58B C65B 4.2(3)
C56B C57B C58B C65B 147.9(2)
C55B C57B C58B C59B -142.6(2)
C56B C57B C58B C59B 1.1(2)
C65B C58B C59B C64B 0.5(3)
C57B C58B C59B C64B 147.4(2)
C65B C58B C59B C60B -147.2(2)
C57B C58B C59B C60B -0.3(2)
C39B C40B C60B C56B 139.2(2)
C36B C40B C60B C56B 0.4(3)
C39B C40B C60B C59B -0.4(3)
C36B C40B C60B C59B -139.1(2)
C35B C56B C60B C40B -0.7(3)
C57B C56B C60B C40B -142.3(2)
C35B C56B C60B C59B 143.0(2)
C57B C56B C60B C59B 1.4(2)
C64B C59B C60B C40B -4.2(3)
C58B C59B C60B C40B 143.3(2)
C64B C59B C60B C56B -148.2(2)
C58B C59B C60B C56B -0.7(2)
C39B C38B C61B C19B 12.9(3)
C37B C38B C61B C19B 155.1(2)
C39B C38B C61B C62B -138.2(2)
C37B C38B C61B C62B 4.1(3)
C18B C19B C61B C38B -12.9(3)
C20B C19B C61B C38B -156.0(2)
C18B C19B C61B C62B 138.3(2)
C20B C19B C61B C62B -4.8(3)
C45B C44B C62B C23B -155.5(2)
C43B C44B C62B C23B -12.5(3)
C45B C44B C62B C61B -4.5(3)
C43B C44B C62B C61B 138.4(2)
C24B C23B C62B C44B 12.9(3)
C22B C23B C62B C44B 155.9(2)
C24B C23B C62B C61B -138.0(2)
C22B C23B C62B C61B 5.0(3)
C38B C61B C62B C44B 0.1(3)
C19B C61B C62B C44B -150.5(2)
C38B C61B C62B C23B 150.3(2)
C19B C61B C62B C23B -0.3(3)
C19B C18B C63B C39B 12.3(3)
C17B C18B C63B C39B 155.9(2)
C19B C18B C63B C64B -138.5(2)
C17B C18B C63B C64B 5.0(3)
C38B C39B C63B C18B -12.3(3)
C40B C39B C63B C18B -155.0(2)
C38B C39B C63B C64B 138.6(2)
C40B C39B C63B C64B -4.1(3)
C14B C13B C64B C59B -12.2(3)
C12B C13B C64B C59B -155.32(19)
C14B C13B C64B C63B 138.5(2)
C12B C13B C64B C63B -4.6(3)
C58B C59B C64B C13B 12.1(3)
C60B C59B C64B C13B 155.4(2)
C58B C59B C64B C63B -138.8(2)
C60B C59B C64B C63B 4.5(3)
C18B C63B C64B C13B -0.1(3)
C39B C63B C64B C13B -150.5(2)
C18B C63B C64B C59B 150.0(2)
C39B C63B C64B C59B -0.4(3)
C59B C58B C65B C14B -12.9(3)
C57B C58B C65B C14B -155.42(19)
C59B C58B C65B C66B 138.1(2)
C57B C58B C65B C66B -4.4(3)
C13B C14B C65B C58B 12.8(3)
C15B C14B C65B C58B 155.40(19)
C13B C14B C65B C66B -138.2(2)
C15B C14B C65B C66B 4.4(3)
C53B C54B C66B C8B 12.9(3)
C55B C54B C66B C8B 155.7(2)
C53B C54B C66B C65B -138.2(2)
C55B C54B C66B C65B 4.6(3)
C9B C8B C66B C54B -12.9(3)
C7B C8B C66B C54B -155.5(2)
C9B C8B C66B C65B 138.3(2)
C7B C8B C66B C65B -4.3(3)
C58B C65B C66B C54B 0.0(3)
C14B C65B C66B C54B 150.4(2)
C58B C65B C66B C8B -150.4(2)
C14B C65B C66B C8B 0.0(3)
C54B C53B C67B C9B -12.7(3)
C52B C53B C67B C9B -155.6(2)
C54B C53B C67B C68B 138.5(2)
C52B C53B C67B C68B -4.4(3)
C8B C9B C67B C53B 12.8(3)
C10B C9B C67B C53B 155.6(2)
C8B C9B C67B C68B -138.4(2)
C10B C9B C67B C68B 4.5(3)
C28B C29B C68B C48B -12.7(3)
C30B C29B C68B C48B -155.0(2)
C28B C29B C68B C67B 138.4(2)
C30B C29B C68B C67B -3.9(3)
C49B C48B C68B C29B 12.7(3)
C47B C48B C68B C29B 155.96(19)
C49B C48B C68B C67B -138.4(2)
C47B C48B C68B C67B 4.9(3)
C53B C67B C68B C29B -150.9(2)
C9B C67B C68B C29B -0.2(3)
C53B C67B C68B C48B -0.4(3)
C9B C67B C68B C48B 150.24(19)
C48B C49B C69B C28B -12.3(3)
C50B C49B C69B C28B -155.74(19)
C48B C49B C69B C70B 138.6(2)
C50B C49B C69B C70B -4.8(3)
C29B C28B C69B C49B 12.3(3)
C27B C28B C69B C49B 154.9(2)
C29B C28B C69B C70B -138.3(2)
C27B C28B C69B C70B 4.3(3)
C44B C43B C70B C24B 12.4(3)
C42B C43B C70B C24B 155.3(2)
C44B C43B C70B C69B -138.1(2)
C42B C43B C70B C69B 4.8(3)
C23B C24B C70B C43B -12.1(3)
C25B C24B C70B C43B -155.1(2)
C23B C24B C70B C69B 138.6(2)
C25B C24B C70B C69B -4.4(3)
C49B C69B C70B C43B 0.0(3)
C28B C69B C70B C43B 150.0(2)
C49B C69B C70B C24B -150.1(2)
C28B C69B C70B C24B -0.1(3)
